data_1568342
loop_
_publ_author_name
'Tendera, Lukas'
'Fantuzzi, Felipe'
'Marder, Todd B.'
'Radius, Udo'

_publ_section_title
;
 Nickel boryl complexes and nickel-catalyzed alkyne borylation.
;
_journal_issue 8
_journal_name_full 'Chemical science'
_journal_page_first 2215
_journal_page_last 2228
_journal_paper_doi 10.1039/d2sc04690c
_journal_volume 14
_journal_year 2023
_chemical_formula_moiety 'C21 H16 B2 O4'
_chemical_formula_sum 'C21 H16 B2 O4'
_chemical_formula_weight 353.96
_space_group_crystal_system triclinic
_space_group_IT_number 2
_space_group_name_Hall '-P 1'
_space_group_name_H-M_alt 'P -1'
_atom_sites_solution_hydrogens geom
_audit_creation_method SHELXL-2018/3
_audit_update_record
;
2022-08-20 deposited with the CCDC.	2023-01-27 downloaded from the CCDC.
;
_cell_angle_alpha 100.552(2)
_cell_angle_beta 97.420(2)
_cell_angle_gamma 93.988(2)
_cell_formula_units_Z 2
_cell_length_a 6.35850(10)
_cell_length_b 8.8436(2)
_cell_length_c 16.0653(4)
_cell_measurement_reflns_used 8649
_cell_measurement_temperature 99.9(6)
_cell_measurement_theta_max 77.2360
_cell_measurement_theta_min 2.8530
_cell_volume 876.64(3)
_computing_cell_refinement 'CrysAlisPro 1.171.40.45a (Rigaku OD, 2019)'
_computing_data_collection 'CrysAlisPro 1.171.40.45a (Rigaku OD, 2019)'
_computing_data_reduction 'CrysAlisPro 1.171.40.45a (Rigaku OD, 2019)'
_computing_molecular_graphics 'SHELXL-2018/3 (Sheldrick, 2018)'
_computing_publication_material 'SHELXL-2018/3 (Sheldrick, 2018)'
_computing_structure_refinement 'SHELXL-2018/3 (Sheldrick, 2018)'
_computing_structure_solution 'SHELXT 2014/5 (Sheldrick, 2014)'
_diffrn_ambient_temperature 99.9(6)
_diffrn_detector 'Hybrid Pixel Array Detector'
_diffrn_detector_type HyPix
_diffrn_measured_fraction_theta_full 1.000
_diffrn_measured_fraction_theta_max 0.998
_diffrn_measurement_device 'four-circle diffractometer'
_diffrn_measurement_device_type 'XtaLAB Synergy, Dualflex, HyPix'
_diffrn_measurement_method '\w scans'
_diffrn_radiation_monochromator mirror
_diffrn_radiation_probe x-ray
_diffrn_radiation_type 'Cu K\a'
_diffrn_radiation_wavelength 1.54184
_diffrn_reflns_av_R_equivalents 0.0556
_diffrn_reflns_av_unetI/netI 0.0422
_diffrn_reflns_Laue_measured_fraction_full 1.000
_diffrn_reflns_Laue_measured_fraction_max 0.998
_diffrn_reflns_limit_h_max 7
_diffrn_reflns_limit_h_min -7
_diffrn_reflns_limit_k_max 11
_diffrn_reflns_limit_k_min -9
_diffrn_reflns_limit_l_max 20
_diffrn_reflns_limit_l_min -19
_diffrn_reflns_number 18064
_diffrn_reflns_point_group_measured_fraction_full 1.000
_diffrn_reflns_point_group_measured_fraction_max 0.998
_diffrn_reflns_theta_full 67.684
_diffrn_reflns_theta_max 74.490
_diffrn_reflns_theta_min 2.828
_diffrn_source 'micro-focus sealed X-ray tube'
_diffrn_source_type 'PhotonJet (Cu) X-ray Source'
_exptl_absorpt_coefficient_mu 0.729
_exptl_absorpt_correction_T_max 1.000
_exptl_absorpt_correction_T_min 0.540
_exptl_absorpt_correction_type gaussian
_exptl_absorpt_process_details
;
CrysAlisPro 1.171.40.49a (Rigaku Oxford Diffraction, 2019)
Numerical absorption correction based on gaussian integration over
			a multifaceted crystal model
Empirical absorption correction using spherical harmonics,
 implemented in SCALE3 ABSPACK scaling algorithm.
;
_exptl_crystal_colour colourless
_exptl_crystal_density_diffrn 1.341
_exptl_crystal_description block
_exptl_crystal_F_000 368
_exptl_crystal_size_max 0.193
_exptl_crystal_size_mid 0.137
_exptl_crystal_size_min 0.096
_refine_diff_density_max 0.293
_refine_diff_density_min -0.290
_refine_diff_density_rms 0.048
_refine_ls_extinction_method none
_refine_ls_goodness_of_fit_ref 1.047
_refine_ls_hydrogen_treatment constr
_refine_ls_matrix_type full
_refine_ls_number_parameters 245
_refine_ls_number_reflns 3562
_refine_ls_number_restraints 0
_refine_ls_restrained_S_all 1.047
_refine_ls_R_factor_all 0.0464
_refine_ls_R_factor_gt 0.0419
_refine_ls_shift/su_max 0.000
_refine_ls_shift/su_mean 0.000
_refine_ls_structure_factor_coef Fsqd
_refine_ls_weighting_details 'w=1/[\s^2^(Fo^2^)+(0.0661P)^2^+0.1901P] where P=(Fo^2^+2Fc^2^)/3'
_refine_ls_weighting_scheme calc
_refine_ls_wR_factor_gt 0.1127
_refine_ls_wR_factor_ref 0.1173
_reflns_Friedel_coverage 0.000
_reflns_number_gt 3159
_reflns_number_total 3562
_reflns_threshold_expression 'I > 2\s(I)'
_cod_data_source_file d2sc04690c2.cif
_cod_data_source_block compound_7
_cod_depositor_comments 'Adding full bibliography for 1568336--1568351.cif.'
_cod_database_code 1568342
_shelx_shelxl_version_number 2018/3
_shelx_space_group_comment
;
The symmetry employed for this shelxl refinement is uniquely defined
by the following loop, which should always be used as a source of
symmetry information in preference to the above space-group names.
They are only intended as comments.
;

loop_
_space_group_symop_operation_xyz
'x, y, z'
'-x, -y, -z'

loop_
_atom_site_label
_atom_site_type_symbol
_atom_site_fract_x
_atom_site_fract_y
_atom_site_fract_z
_atom_site_U_iso_or_equiv
_atom_site_adp_type
_atom_site_occupancy
_atom_site_site_symmetry_order
_atom_site_calc_flag
_atom_site_refinement_flags_posn
_atom_site_refinement_flags_adp
_atom_site_refinement_flags_occupancy
_atom_site_disorder_assembly
_atom_site_disorder_group
O001 O 0.54141(13) 0.52931(10) 0.67656(6) 0.0258(2) Uani 1 1 d . . . . .
B1 B 0.2196(2) 0.76616(17) 0.84686(9) 0.0277(3) Uani 1 1 d . . . . .
O002 O 0.27229(14) 0.67810(10) 0.64446(6) 0.0254(2) Uani 1 1 d . . . . .
B2 B 0.3436(2) 0.57280(15) 0.69362(9) 0.0236(3) Uani 1 1 d . . . . .
O003 O 0.41894(14) 0.82481(10) 0.83320(6) 0.0288(2) Uani 1 1 d . . . . .
O004 O 0.12036(15) 0.87839(10) 0.89536(6) 0.0301(2) Uani 1 1 d . . . . .
C005 C 0.2003(2) 0.50378(14) 0.75218(8) 0.0248(3) Uani 1 1 d . . . . .
C006 C 0.1344(2) 0.33407(14) 0.72535(8) 0.0248(3) Uani 1 1 d . . . . .
C007 C 0.5924(2) 0.60841(14) 0.61358(8) 0.0248(3) Uani 1 1 d . . . . .
C008 C 0.4305(2) 0.69885(14) 0.59489(8) 0.0248(3) Uani 1 1 d . . . . .
C009 C 0.4439(2) 0.97746(14) 0.87607(8) 0.0266(3) Uani 1 1 d . . . . .
C00A C 0.2884(2) 0.22888(14) 0.72528(8) 0.0267(3) Uani 1 1 d . . . . .
H00A H 0.431423 0.264894 0.741665 0.032 Uiso 1 1 calc R U . . .
C00B C 0.1293(2) 0.59444(15) 0.81800(9) 0.0283(3) Uani 1 1 d . . . . .
C00C C 0.2301(2) 0.07099(15) 0.70098(8) 0.0290(3) Uani 1 1 d . . . . .
H00C H 0.334338 0.002292 0.701738 0.035 Uiso 1 1 calc R U . . .
C00D C 0.2631(2) 1.00979(15) 0.91303(9) 0.0288(3) Uani 1 1 d . . . . .
C00E C -0.0795(2) 0.27672(15) 0.69914(9) 0.0302(3) Uani 1 1 d . . . . .
H00E H -0.184352 0.344908 0.698284 0.036 Uiso 1 1 calc R U . . .
C00F C 0.4345(2) 0.78867(15) 0.53349(9) 0.0304(3) Uani 1 1 d . . . . .
H00F H 0.324959 0.849069 0.521050 0.037 Uiso 1 1 calc R U . . .
C00G C 0.7683(2) 0.60171(15) 0.57191(9) 0.0303(3) Uani 1 1 d . . . . .
H00G H 0.876409 0.540300 0.584494 0.036 Uiso 1 1 calc R U . . .
C00H C 0.6145(2) 1.08592(16) 0.88405(9) 0.0330(3) Uani 1 1 d . . . . .
H00H H 0.736112 1.063559 0.859420 0.040 Uiso 1 1 calc R U . . .
C00I C 0.0187(2) 0.01517(15) 0.67570(9) 0.0315(3) Uani 1 1 d . . . . .
H00I H -0.019697 -0.090614 0.659690 0.038 Uiso 1 1 calc R U . . .
C00J C 0.7750(2) 0.69255(16) 0.50954(9) 0.0339(3) Uani 1 1 d . . . . .
H00J H 0.891056 0.691971 0.479728 0.041 Uiso 1 1 calc R U . . .
C00K C 0.5940(2) 1.23249(16) 0.93165(9) 0.0351(3) Uani 1 1 d . . . . .
H00K H 0.704678 1.310230 0.938571 0.042 Uiso 1 1 calc R U . . .
C00L C 0.4125(3) 1.26426(16) 0.96866(10) 0.0364(3) Uani 1 1 d . . . . .
H00L H 0.405007 1.362716 0.999970 0.044 Uiso 1 1 calc R U . . .
C00M C 0.6129(2) 0.78356(16) 0.49102(9) 0.0338(3) Uani 1 1 d . . . . .
H00M H 0.623255 0.842759 0.449212 0.041 Uiso 1 1 calc R U . . .
C00N C -0.1361(2) 0.11868(16) 0.67442(9) 0.0339(3) Uani 1 1 d . . . . .
H00N H -0.278518 0.081851 0.656902 0.041 Uiso 1 1 calc R U . . .
C00O C -0.0279(2) 0.53533(16) 0.87045(10) 0.0360(3) Uani 1 1 d . . . . .
H00B H -0.033570 0.424712 0.861771 0.054 Uiso 1 1 calc R U . . .
H00D H -0.166565 0.565151 0.852919 0.054 Uiso 1 1 calc R U . . .
H00O H 0.016668 0.578619 0.929956 0.054 Uiso 1 1 calc R U . . .
C00P C 0.2408(2) 1.15260(16) 0.96022(10) 0.0347(3) Uani 1 1 d . . . . .
H00P H 0.118909 1.173457 0.984960 0.042 Uiso 1 1 calc R U . . .

loop_
_atom_site_aniso_label
_atom_site_aniso_U_11
_atom_site_aniso_U_22
_atom_site_aniso_U_33
_atom_site_aniso_U_23
_atom_site_aniso_U_13
_atom_site_aniso_U_12
O001 0.0246(4) 0.0260(4) 0.0282(5) 0.0054(4) 0.0062(3) 0.0072(3)
B1 0.0333(7) 0.0256(7) 0.0250(7) 0.0026(5) 0.0089(6) 0.0060(6)
O002 0.0249(4) 0.0239(4) 0.0291(5) 0.0054(3) 0.0080(3) 0.0071(3)
B2 0.0243(6) 0.0203(6) 0.0248(6) -0.0001(5) 0.0041(5) 0.0047(5)
O003 0.0302(5) 0.0252(5) 0.0304(5) 0.0008(4) 0.0083(4) 0.0037(4)
O004 0.0326(5) 0.0231(4) 0.0341(5) 0.0000(4) 0.0120(4) 0.0012(4)
C005 0.0252(6) 0.0230(6) 0.0269(6) 0.0041(5) 0.0045(5) 0.0062(5)
C006 0.0288(6) 0.0236(6) 0.0230(6) 0.0041(5) 0.0068(5) 0.0055(5)
C007 0.0253(6) 0.0225(6) 0.0249(6) -0.0002(5) 0.0044(5) 0.0014(4)
C008 0.0262(6) 0.0222(6) 0.0247(6) -0.0003(5) 0.0060(5) 0.0021(5)
C009 0.0312(6) 0.0241(6) 0.0245(6) 0.0031(5) 0.0053(5) 0.0038(5)
C00A 0.0288(6) 0.0272(6) 0.0250(6) 0.0046(5) 0.0057(5) 0.0068(5)
C00B 0.0309(6) 0.0255(6) 0.0294(7) 0.0039(5) 0.0087(5) 0.0046(5)
C00C 0.0370(7) 0.0247(6) 0.0270(6) 0.0047(5) 0.0073(5) 0.0108(5)
C00D 0.0340(7) 0.0244(6) 0.0284(6) 0.0042(5) 0.0080(5) 0.0020(5)
C00E 0.0283(6) 0.0270(6) 0.0356(7) 0.0053(5) 0.0051(5) 0.0069(5)
C00F 0.0376(7) 0.0248(6) 0.0283(7) 0.0029(5) 0.0052(5) 0.0041(5)
C00G 0.0259(6) 0.0296(6) 0.0327(7) -0.0026(5) 0.0072(5) 0.0021(5)
C00H 0.0323(7) 0.0353(7) 0.0317(7) 0.0074(6) 0.0059(5) 0.0000(5)
C00I 0.0421(7) 0.0224(6) 0.0288(7) 0.0018(5) 0.0049(6) 0.0039(5)
C00J 0.0349(7) 0.0322(7) 0.0316(7) -0.0044(5) 0.0133(6) -0.0053(5)
C00K 0.0403(8) 0.0301(7) 0.0331(7) 0.0060(6) 0.0035(6) -0.0047(6)
C00L 0.0489(8) 0.0244(6) 0.0345(7) 0.0017(5) 0.0082(6) 0.0003(6)
C00M 0.0462(8) 0.0280(6) 0.0259(6) 0.0015(5) 0.0094(6) -0.0045(6)
C00N 0.0309(7) 0.0305(7) 0.0380(8) 0.0035(6) 0.0023(6) 0.0011(5)
C00O 0.0448(8) 0.0287(7) 0.0352(7) 0.0006(6) 0.0182(6) -0.0002(6)
C00P 0.0428(8) 0.0275(7) 0.0343(7) 0.0012(5) 0.0136(6) 0.0047(6)

loop_
_atom_type_symbol
_atom_type_description
_atom_type_scat_dispersion_real
_atom_type_scat_dispersion_imag
_atom_type_scat_source
C C 0.0181 0.0091 'International Tables Vol C Tables 4.2.6.8 and 6.1.1.4'
H H 0.0000 0.0000 'International Tables Vol C Tables 4.2.6.8 and 6.1.1.4'
B B 0.0090 0.0039 'International Tables Vol C Tables 4.2.6.8 and 6.1.1.4'
O O 0.0492 0.0322 'International Tables Vol C Tables 4.2.6.8 and 6.1.1.4'

loop_
_geom_angle_atom_site_label_1
_geom_angle_atom_site_label_2
_geom_angle_atom_site_label_3
_geom_angle
_geom_angle_site_symmetry_1
_geom_angle_site_symmetry_3
_geom_angle_publ_flag
B2 O001 C007 105.14(10) . . ?
O004 B1 O003 111.24(11) . . ?
O004 B1 C00B 124.33(12) . . ?
O003 B1 C00B 124.25(12) . . ?
C008 O002 B2 105.16(10) . . ?
O001 B2 O002 111.36(11) . . ?
O001 B2 C005 126.52(11) . . ?
O002 B2 C005 121.82(11) . . ?
C009 O003 B1 105.16(10) . . ?
C00D O004 B1 105.23(10) . . ?
C00B C005 C006 123.18(11) . . ?
C00B C005 B2 121.61(11) . . ?
C006 C005 B2 115.01(10) . . ?
C00A C006 C00E 118.44(12) . . ?
C00A C006 C005 119.90(11) . . ?
C00E C006 C005 121.66(11) . . ?
C00G C007 C008 122.26(12) . . ?
C00G C007 O001 128.69(12) . . ?
C008 C007 O001 109.03(10) . . ?
C00F C008 C007 122.38(12) . . ?
C00F C008 O002 128.28(12) . . ?
C007 C008 O002 109.31(11) . . ?
C00H C009 C00D 122.33(13) . . ?
C00H C009 O003 128.69(12) . . ?
C00D C009 O003 108.98(11) . . ?
C00C C00A C006 120.68(12) . . ?
C00C C00A H00A 119.7 . . ?
C006 C00A H00A 119.7 . . ?
C005 C00B C00O 123.38(12) . . ?
C005 C00B B1 120.09(12) . . ?
C00O C00B B1 116.42(11) . . ?
C00I C00C C00A 120.57(12) . . ?
C00I C00C H00C 119.7 . . ?
C00A C00C H00C 119.7 . . ?
C00P C00D C009 122.55(13) . . ?
C00P C00D O004 128.07(13) . . ?
C009 C00D O004 109.37(11) . . ?
C00N C00E C006 120.46(12) . . ?
C00N C00E H00E 119.8 . . ?
C006 C00E H00E 119.8 . . ?
C008 C00F C00M 115.93(13) . . ?
C008 C00F H00F 122.0 . . ?
C00M C00F H00F 122.0 . . ?
C007 C00G C00J 116.09(13) . . ?
C007 C00G H00G 122.0 . . ?
C00J C00G H00G 122.0 . . ?
C009 C00H C00K 115.86(13) . . ?
C009 C00H H00H 122.1 . . ?
C00K C00H H00H 122.1 . . ?
C00C C00I C00N 119.37(12) . . ?
C00C C00I H00I 120.3 . . ?
C00N C00I H00I 120.3 . . ?
C00M C00J C00G 121.61(13) . . ?
C00M C00J H00J 119.2 . . ?
C00G C00J H00J 119.2 . . ?
C00L C00K C00H 121.59(13) . . ?
C00L C00K H00K 119.2 . . ?
C00H C00K H00K 119.2 . . ?
C00K C00L C00P 121.85(13) . . ?
C00K C00L H00L 119.1 . . ?
C00P C00L H00L 119.1 . . ?
C00J C00M C00F 121.73(13) . . ?
C00J C00M H00M 119.1 . . ?
C00F C00M H00M 119.1 . . ?
C00E C00N C00I 120.47(13) . . ?
C00E C00N H00N 119.8 . . ?
C00I C00N H00N 119.8 . . ?
C00B C00O H00B 109.5 . . ?
C00B C00O H00D 109.5 . . ?
H00B C00O H00D 109.5 . . ?
C00B C00O H00O 109.5 . . ?
H00B C00O H00O 109.5 . . ?
H00D C00O H00O 109.5 . . ?
C00D C00P C00L 115.82(13) . . ?
C00D C00P H00P 122.1 . . ?
C00L C00P H00P 122.1 . . ?

loop_
_geom_bond_atom_site_label_1
_geom_bond_atom_site_label_2
_geom_bond_distance
_geom_bond_site_symmetry_2
_geom_bond_publ_flag
O001 B2 1.3869(16) . ?
O001 C007 1.3894(15) . ?
B1 O004 1.3862(17) . ?
B1 O003 1.3948(18) . ?
B1 C00B 1.5502(19) . ?
O002 C008 1.3839(15) . ?
O002 B2 1.3898(16) . ?
B2 C005 1.5628(18) . ?
O003 C009 1.3869(15) . ?
O004 C00D 1.3857(16) . ?
C005 C00B 1.3519(18) . ?
C005 C006 1.4975(17) . ?
C006 C00A 1.3966(17) . ?
C006 C00E 1.4009(18) . ?
C007 C00G 1.3749(18) . ?
C007 C008 1.3826(18) . ?
C008 C00F 1.3767(18) . ?
C009 C00H 1.3740(19) . ?
C009 C00D 1.3844(19) . ?
C00A C00C 1.3893(18) . ?
C00A H00A 0.9300 . ?
C00B C00O 1.5128(18) . ?
C00C C00I 1.382(2) . ?
C00C H00C 0.9300 . ?
C00D C00P 1.3754(19) . ?
C00E C00N 1.3894(19) . ?
C00E H00E 0.9300 . ?
C00F C00M 1.397(2) . ?
C00F H00F 0.9300 . ?
C00G C00J 1.397(2) . ?
C00G H00G 0.9300 . ?
C00H C00K 1.403(2) . ?
C00H H00H 0.9300 . ?
C00I C00N 1.391(2) . ?
C00I H00I 0.9300 . ?
C00J C00M 1.387(2) . ?
C00J H00J 0.9300 . ?
C00K C00L 1.388(2) . ?
C00K H00K 0.9300 . ?
C00L C00P 1.396(2) . ?
C00L H00L 0.9300 . ?
C00M H00M 0.9300 . ?
C00N H00N 0.9300 . ?
C00O H00B 0.9600 . ?
C00O H00D 0.9600 . ?
C00O H00O 0.9600 . ?
C00P H00P 0.9300 . ?
